data_2204393
loop_
_publ_author_name
'Sun, Yu-Xi'
'Nie, Yi'

_publ_section_title
;
Ammonium 2,6-dicarboxyl-4-nitrophenol
;
_journal_issue 10
_journal_name_full 'Acta Crystallographica, Section E'
_journal_page_first m1742
_journal_page_last m1744
_journal_paper_doi 10.1107/S1600536804022135
_journal_volume 60
_journal_year 2004
_chemical_formula_moiety 'C8 H4 N O7, H4 N'
_chemical_formula_sum 'C8 H8 N2 O7'
_chemical_formula_weight 244.16
_chemical_name_systematic
;
 ?
;
_space_group_IT_number 73
_space_group_name_Hall '-I 2b 2c'
_space_group_name_H-M_alt 'I b c a'
_symmetry_cell_setting orthorhombic
_symmetry_space_group_name_Hall '-I 2b 2c'
_symmetry_space_group_name_H-M 'I b c a'
_atom_sites_solution_hydrogens geom
_atom_sites_solution_primary direct
_atom_sites_solution_secondary difmap
_audit_creation_method SHELXL-97
_cell_angle_alpha 90.00
_cell_angle_beta 90.00
_cell_angle_gamma 90.00
_cell_formula_units_Z 8
_cell_length_a 7.128(3)
_cell_length_b 13.460(3)
_cell_length_c 19.731(5)
_cell_measurement_reflns_used 872
_cell_measurement_temperature 293(2)
_cell_measurement_theta_max 25.735
_cell_measurement_theta_min 2.312
_cell_volume 1893.1(8)
_computing_cell_refinement 'SAINT (Bruker, 1998)'
_computing_data_collection 'SMART (Bruker, 1998)'
_computing_data_reduction SAINT
_computing_molecular_graphics 'SHELXTL (Sheldrick, 1997b)'
_computing_publication_material SHELXTL
_computing_structure_refinement 'SHELXL97 (Sheldrick, 1997a)'
_computing_structure_solution 'SHELXS97 (Sheldrick, 1997a)'
_diffrn_ambient_temperature 293(2)
_diffrn_measured_fraction_theta_full 0.998
_diffrn_measured_fraction_theta_max 0.998
_diffrn_measurement_device_type 'Bruker SMART CCD area-detector'
_diffrn_measurement_method '\w scans'
_diffrn_radiation_monochromator graphite
_diffrn_radiation_source 'fine-focus sealed tube'
_diffrn_radiation_type MoK\a
_diffrn_radiation_wavelength 0.71073
_diffrn_reflns_av_R_equivalents 0.0236
_diffrn_reflns_av_sigmaI/netI 0.0171
_diffrn_reflns_limit_h_max 9
_diffrn_reflns_limit_h_min -8
_diffrn_reflns_limit_k_max 17
_diffrn_reflns_limit_k_min -16
_diffrn_reflns_limit_l_max 20
_diffrn_reflns_limit_l_min -25
_diffrn_reflns_number 5300
_diffrn_reflns_theta_full 26.99
_diffrn_reflns_theta_max 26.99
_diffrn_reflns_theta_min 2.06
_diffrn_standards_decay_% 0
_diffrn_standards_number 0
_exptl_absorpt_coefficient_mu 0.154
_exptl_absorpt_correction_T_max 0.9626
_exptl_absorpt_correction_T_min 0.9482
_exptl_absorpt_correction_type multi-scan
_exptl_absorpt_process_details '(SADABS; Sheldrick, 1996)'
_exptl_crystal_colour colourless
_exptl_crystal_density_diffrn 1.713
_exptl_crystal_density_method 'not measured'
_exptl_crystal_description block
_exptl_crystal_F_000 1008
_exptl_crystal_size_max 0.35
_exptl_crystal_size_mid 0.28
_exptl_crystal_size_min 0.25
_refine_diff_density_max 0.554
_refine_diff_density_min -0.515
_refine_ls_extinction_coef 0.006(2)
_refine_ls_extinction_expression Fc^*^=kFc[1+0.001xFc^2^\l^3^/sin(2\q)]^-1/4^
_refine_ls_extinction_method SHELXL
_refine_ls_goodness_of_fit_ref 1.119
_refine_ls_hydrogen_treatment mixed
_refine_ls_matrix_type full
_refine_ls_number_parameters 92
_refine_ls_number_reflns 1038
_refine_ls_number_restraints 4
_refine_ls_restrained_S_all 1.118
_refine_ls_R_factor_all 0.0636
_refine_ls_R_factor_gt 0.0587
_refine_ls_shift/su_max <0.001
_refine_ls_shift/su_mean <0.001
_refine_ls_structure_factor_coef Fsqd
_refine_ls_weighting_details 'calc w = 1/[\s^2^(Fo^2^)+(0.1170P)^2^+2.7596P] where P = (Fo^2^+2Fc^2^)/3'
_refine_ls_weighting_scheme calc
_refine_ls_wR_factor_gt 0.1909
_refine_ls_wR_factor_ref 0.1970
_reflns_number_gt 919
_reflns_number_total 1038
_reflns_threshold_expression I>2\s(I)
_cod_data_source_file su6140.cif
_cod_depositor_comments
;
The following automatic conversions were performed:
'_symmetry_cell_setting' value 'Orthorhombic' changed to 'orthorhombic'
according to '/home/saulius/struct/CIF-dictionaries/cif_core.dic'
dictionary named 'cif_core.dic' version 2.4.1 from 2010-06-29.

Automatic conversion script
Id: cif_fix_enum 1527 2010-12-29 10:47:43Z saulius 
;
_cod_database_code 2204393

loop_
_symmetry_equiv_pos_as_xyz
'x, y, z'
'-x+1/2, -y, z+1/2'
'-x, y+1/2, -z+1/2'
'x+1/2, -y+1/2, -z'
'x+1/2, y+1/2, z+1/2'
'-x+1, -y+1/2, z+1'
'-x+1/2, y+1, -z+1'
'x+1, -y+1, -z+1/2'
'-x, -y, -z'
'x-1/2, y, -z-1/2'
'x, -y-1/2, z-1/2'
'-x-1/2, y-1/2, z'
'-x+1/2, -y+1/2, -z+1/2'
'x, y+1/2, -z'
'x+1/2, -y, z'
'-x, y, z+1/2'

loop_
_atom_site_label
_atom_site_fract_x
_atom_site_fract_y
_atom_site_fract_z
_atom_site_U_iso_or_equiv
_atom_site_adp_type
_atom_site_calc_flag
_atom_site_refinement_flags
_atom_site_occupancy
_atom_site_type_symbol
O1 0.2451(3) 0.02711(16) 0.33143(12) 0.0543(7) Uani d D 1 O
O2 0.0823(4) 0.05687(14) 0.42095(11) 0.0543(7) Uani d . 1 O
O3 0.0000 0.2500 0.43544(12) 0.0404(7) Uani d S 1 O
O4 0.0599(4) 0.17740(19) 0.12496(10) 0.0672(8) Uani d . 1 O
N1 0.2500 0.61670(19) 1.0000 0.0276(6) Uani d SD 1 N
N2 0.0000 0.2500 0.15403(14) 0.0381(7) Uani d S 1 N
C1 0.0000 0.2500 0.37246(15) 0.0301(7) Uani d S 1 C
C2 0.0606(3) 0.16682(16) 0.33094(12) 0.0302(6) Uani d . 1 C
C3 0.0631(3) 0.16685(16) 0.26145(12) 0.0318(6) Uani d . 1 C
H3 0.1080 0.1100 0.2370 0.080 Uiso d R 1 H
C4 0.0000 0.2500 0.22755(16) 0.0314(7) Uani d S 1 C
C5 0.1344(3) 0.07804(14) 0.36361(11) 0.0264(5) Uani d . 1 C
H1 0.256(7) -0.0345(11) 0.339(2) 0.080 Uiso d D 1 H
H1A 0.346(4) 0.652(3) 0.9845(17) 0.077(12) Uiso d D 1 H
H1B 0.224(5) 0.572(2) 0.9683(15) 0.081(13) Uiso d D 1 H

loop_
_atom_site_aniso_label
_atom_site_aniso_U_11
_atom_site_aniso_U_22
_atom_site_aniso_U_33
_atom_site_aniso_U_12
_atom_site_aniso_U_13
_atom_site_aniso_U_23
O1 0.0622(14) 0.0403(12) 0.0605(13) 0.0174(10) -0.0020(10) 0.0009(9)
O2 0.0784(16) 0.0394(11) 0.0451(12) 0.0127(10) 0.0032(10) 0.0123(8)
O3 0.0644(17) 0.0298(12) 0.0271(11) -0.0079(11) 0.000 0.000
O4 0.099(2) 0.0676(15) 0.0347(12) 0.0125(14) 0.0121(10) -0.0110(10)
N1 0.0373(14) 0.0247(13) 0.0209(11) 0.000 -0.0001(10) 0.000
N2 0.0389(16) 0.0459(17) 0.0296(15) -0.0045(13) 0.000 0.000
C1 0.0359(16) 0.0240(14) 0.0303(16) -0.0050(12) 0.000 0.000
C2 0.0321(12) 0.0243(11) 0.0342(12) -0.0002(8) -0.0017(8) 0.0011(8)
C3 0.0309(11) 0.0306(11) 0.0338(12) -0.0023(9) -0.0005(8) -0.0040(8)
C4 0.0290(15) 0.0373(16) 0.0278(15) -0.0025(12) 0.000 0.000
C5 0.0320(11) 0.0180(9) 0.0291(11) 0.0017(8) -0.0048(8) -0.0008(7)

loop_
_atom_type_symbol
_atom_type_description
_atom_type_scat_dispersion_real
_atom_type_scat_dispersion_imag
_atom_type_scat_source
C C 0.0033 0.0016 'International Tables Vol C Tables 4.2.6.8 and 6.1.1.4'
H H 0.0000 0.0000 'International Tables Vol C Tables 4.2.6.8 and 6.1.1.4'
N N 0.0061 0.0033 'International Tables Vol C Tables 4.2.6.8 and 6.1.1.4'
O O 0.0106 0.0060 'International Tables Vol C Tables 4.2.6.8 and 6.1.1.4'

loop_
_geom_angle_atom_site_label_1
_geom_angle_atom_site_label_2
_geom_angle_atom_site_label_3
_geom_angle_site_symmetry_1
_geom_angle_site_symmetry_3
_geom_angle
C5 O1 H1 . . 121(3)
H1A N1 H1B . . 106.7(16)
O4 N2 O4 . 6_454 123.5(3)
O4 N2 C4 . . 118.27(15)
O4 N2 C4 6_454 . 118.27(15)
O3 C1 C2 . . 124.32(13)
O3 C1 C2 . 6_454 124.32(13)
C2 C1 C2 . 6_454 111.4(3)
C3 C2 C1 . . 124.6(2)
C3 C2 C5 . . 115.99(19)
C1 C2 C5 . . 119.4(2)
C2 C3 C4 . . 118.7(2)
C2 C3 H3 . . 120.4
C4 C3 H3 . . 120.8
C3 C4 C3 6_454 . 122.0(3)
C3 C4 N2 6_454 . 119.00(15)
C3 C4 N2 . . 119.00(15)
O1 C5 O2 . . 123.0(2)
O1 C5 C2 . . 117.6(2)
O2 C5 C2 . . 119.4(2)

loop_
_geom_bond_atom_site_label_1
_geom_bond_atom_site_label_2
_geom_bond_site_symmetry_2
_geom_bond_distance
O1 C5 . 1.223(3)
O1 H1 . 0.846(10)
O2 C5 . 1.224(3)
O3 C1 . 1.243(4)
O4 N2 . 1.211(3)
N1 H1A . 0.892(10)
N1 H1B . 0.892(10)
N2 O4 6_454 1.211(3)
N2 C4 . 1.451(4)
C1 C2 . 1.453(3)
C1 C2 6_454 1.453(3)
C2 C3 . 1.371(3)
C2 C5 . 1.456(3)
C3 C4 . 1.379(3)
C3 H3 . 0.9599
C4 C3 6_454 1.379(3)

loop_
_geom_hbond_atom_site_label_D
_geom_hbond_atom_site_label_H
_geom_hbond_atom_site_label_A
_geom_hbond_site_symmetry_A
_geom_hbond_distance_DH
_geom_hbond_distance_HA
_geom_hbond_distance_DA
_geom_hbond_angle_DHA
O1 H1 O4 8_445 0.846(10) 2.48(3) 3.172(4) 139(4)
N1 H1B O2 11_566 0.892(10) 2.209(15) 3.053(3) 158(3)
N1 H1A O2 5 0.892(10) 2.46(4) 2.948(3) 115(3)
N1 H1A O3 5 0.892(10) 1.966(16) 2.832(2) 163(4)

loop_
_geom_torsion_atom_site_label_1
_geom_torsion_atom_site_label_2
_geom_torsion_atom_site_label_3
_geom_torsion_atom_site_label_4
_geom_torsion_site_symmetry_1
_geom_torsion_site_symmetry_4
_geom_torsion
O3 C1 C2 C3 . . -179.16(16)
C2 C1 C2 C3 6_454 . 0.84(16)
O3 C1 C2 C5 . . -2.7(2)
C2 C1 C2 C5 6_454 . 177.3(2)
C1 C2 C3 C4 . . -1.6(3)
C5 C2 C3 C4 . . -178.20(17)
C2 C3 C4 C3 . 6_454 0.78(15)
C2 C3 C4 N2 . . -179.22(15)
O4 N2 C4 C3 . 6_454 178.29(19)
O4 N2 C4 C3 6_454 6_454 -1.71(19)
O4 N2 C4 C3 . . -1.71(19)
O4 N2 C4 C3 6_454 . 178.29(19)
C3 C2 C5 O1 . . 23.6(3)
C1 C2 C5 O1 . . -153.2(2)
C3 C2 C5 O2 . . -155.5(2)
C1 C2 C5 O2 . . 27.7(3)
